data_7152893
loop_
_publ_author_name
'Sreedharan, Dinesh T.'
'Clive, Derrick L. J.'

_publ_section_title
;
 Asymmetric synthesis of carbocycles: use of intramolecular conjugate
 displacement.
;
_journal_issue 19
_journal_name_full 'Organic &amp; biomolecular chemistry'
_journal_page_first 3128
_journal_page_last 3144
_journal_paper_doi 10.1039/c3ob40115d
_journal_volume 11
_journal_year 2013
_chemical_absolute_configuration ad
_chemical_formula_moiety 'C35 H37 F O7 S2, 0.5(C4 H10 O)'
_chemical_formula_sum 'C37 H42 F O7.5 S2'
_chemical_formula_weight 689.83
_chemical_name_systematic
;
?
;
_space_group_IT_number 19
_symmetry_cell_setting orthorhombic
_symmetry_space_group_name_Hall 'P 2ac 2ab'
_symmetry_space_group_name_H-M 'P 21 21 21'
_atom_sites_solution_hydrogens geom
_atom_sites_solution_primary direct
_atom_sites_solution_secondary difmap
_audit_creation_method SHELXL-97
_cell_angle_alpha 90.00
_cell_angle_beta 90.00
_cell_angle_gamma 90.00
_cell_formula_units_Z 8
_cell_length_a 12.3385(1)
_cell_length_b 13.7101(2)
_cell_length_c 41.2240(5)
_cell_measurement_reflns_used 9897
_cell_measurement_temperature 173(2)
_cell_measurement_theta_max 69.52
_cell_measurement_theta_min 4.18
_cell_volume 6973.54(14)
_computing_cell_refinement 'Bruker SAINT'
_computing_data_collection 'Bruker APEX2'
_computing_data_reduction 'Bruker SAINT'
_computing_molecular_graphics 'Bruker SHELXTL'
_computing_publication_material 'Bruker SHELXTL'
_computing_structure_refinement 'SHELXL-97 (Sheldrick, 2008)'
_computing_structure_solution 'SHELXD (Schneider & Sheldrick, 2002)'
_diffrn_ambient_temperature 173(2)
_diffrn_measured_fraction_theta_full 0.961
_diffrn_measured_fraction_theta_max 0.955
_diffrn_measurement_device_type 'Bruker APEX-II CCD'
_diffrn_measurement_method '\w scans'
_diffrn_radiation_monochromator graphite
_diffrn_radiation_source 'fine-focus sealed tube'
_diffrn_radiation_type CuK\a
_diffrn_radiation_wavelength 1.54178
_diffrn_reflns_av_R_equivalents 0.0361
_diffrn_reflns_av_sigmaI/netI 0.0304
_diffrn_reflns_limit_h_max 15
_diffrn_reflns_limit_h_min -15
_diffrn_reflns_limit_k_max 16
_diffrn_reflns_limit_k_min -16
_diffrn_reflns_limit_l_max 46
_diffrn_reflns_limit_l_min -42
_diffrn_reflns_number 48060
_diffrn_reflns_theta_full 68.00
_diffrn_reflns_theta_max 70.23
_diffrn_reflns_theta_min 3.40
_exptl_absorpt_coefficient_mu 1.844
_exptl_absorpt_correction_T_max 0.9266
_exptl_absorpt_correction_T_min 0.4856
_exptl_absorpt_correction_type integration
_exptl_absorpt_process_details 'SADABS (Sheldrick, 2008)'
_exptl_crystal_colour colourless
_exptl_crystal_density_diffrn 1.314
_exptl_crystal_density_method 'not measured'
_exptl_crystal_description plate
_exptl_crystal_F_000 2920
_exptl_crystal_size_max 0.46
_exptl_crystal_size_mid 0.32
_exptl_crystal_size_min 0.04
_refine_diff_density_max 0.319
_refine_diff_density_min -0.378
_refine_diff_density_rms 0.043
_refine_ls_abs_structure_details 'Flack H D (1983), Acta Cryst. A39, 876-881'
_refine_ls_abs_structure_Flack 0.004(7)
_refine_ls_extinction_method none
_refine_ls_goodness_of_fit_ref 1.057
_refine_ls_hydrogen_treatment constr
_refine_ls_matrix_type full
_refine_ls_number_parameters 857
_refine_ls_number_reflns 12741
_refine_ls_number_restraints 0
_refine_ls_restrained_S_all 1.057
_refine_ls_R_factor_all 0.0291
_refine_ls_R_factor_gt 0.0284
_refine_ls_shift/su_max 0.001
_refine_ls_shift/su_mean 0.000
_refine_ls_structure_factor_coef Fsqd
_refine_ls_weighting_details 'calc w=1/[\s^2^(Fo^2^)+(0.0483P)^2^+0.8874P] where P=(Fo^2^+2Fc^2^)/3'
_refine_ls_weighting_scheme calc
_refine_ls_wR_factor_gt 0.0760
_refine_ls_wR_factor_ref 0.0765
_reflns_number_gt 12468
_reflns_number_total 12741
_reflns_threshold_expression I>2\s(I)
_cod_data_source_file c3ob40115d.txt
_cod_data_source_block 9g
_cod_depositor_comments
;
The following automatic conversions were performed:

'_symmetry_cell_setting' value 'Orthorhombic' changed to
'orthorhombic' according to
/home/saulius/struct/CIF-dictionaries/cif_core.dic dictionary named
'cif_core.dic' version 2.4.2 from 2011-04-26.

Automatic conversion script
Id: cif_fix_values 1891 2012-01-12 08:04:46Z andrius 
;
_cod_database_code 7152893

loop_
_symmetry_equiv_pos_as_xyz
'x, y, z'
'-x+1/2, -y, z+1/2'
'-x, y+1/2, -z+1/2'
'x+1/2, -y+1/2, -z'

loop_
_atom_site_label
_atom_site_type_symbol
_atom_site_fract_x
_atom_site_fract_y
_atom_site_fract_z
_atom_site_U_iso_or_equiv
_atom_site_adp_type
_atom_site_occupancy
_atom_site_symmetry_multiplicity
_atom_site_calc_flag
_atom_site_refinement_flags
S1A S 0.03831(3) 0.20300(2) 0.024054(9) 0.02407(8) Uani 1 1 d .
S2A S 0.14129(3) -0.00133(3) 0.035234(9) 0.02456(8) Uani 1 1 d .
F1A F -0.30765(10) -0.26270(9) 0.09516(3) 0.0524(3) Uani 1 1 d .
O1A O 0.02301(9) 0.23574(8) 0.11025(3) 0.0310(2) Uani 1 1 d .
O2A O -0.15335(11) 0.27039(10) 0.11728(4) 0.0460(3) Uani 1 1 d .
O3A O 0.12815(9) 0.10173(8) 0.12429(3) 0.0272(2) Uani 1 1 d .
O4A O -0.04553(10) 0.25863(8) 0.03953(3) 0.0322(3) Uani 1 1 d .
O5A O 0.14941(10) 0.23176(9) 0.02768(3) 0.0332(3) Uani 1 1 d .
O6A O 0.22815(9) 0.03726(9) 0.05427(3) 0.0327(3) Uani 1 1 d .
O7A O 0.10076(9) -0.09728(8) 0.04224(3) 0.0323(3) Uani 1 1 d .
C1A C 0.08917(13) 0.15592(11) 0.09834(4) 0.0251(3) Uani 1 1 d .
H1A H 0.1496 0.1802 0.0843 0.030 Uiso 1 1 calc R
C2A C -0.08423(14) 0.21652(12) 0.10731(4) 0.0318(4) Uani 1 1 d .
C3A C -0.09742(13) 0.12173(12) 0.09062(4) 0.0278(3) Uani 1 1 d .
C4A C -0.18938(13) 0.07058(12) 0.09042(4) 0.0309(3) Uani 1 1 d .
H4A H -0.2526 0.0978 0.1000 0.037 Uiso 1 1 calc R
C5A C -0.19513(13) -0.02667(11) 0.07576(4) 0.0288(3) Uani 1 1 d .
C6A C -0.25592(14) -0.09895(13) 0.09115(5) 0.0358(4) Uani 1 1 d .
H6A H -0.2991 -0.0839 0.1096 0.043 Uiso 1 1 calc R
C7A C -0.25204(14) -0.19226(13) 0.07915(5) 0.0372(4) Uani 1 1 d .
C8A C -0.19318(14) -0.21687(12) 0.05197(5) 0.0355(4) Uani 1 1 d .
H8A H -0.1920 -0.2821 0.0442 0.043 Uiso 1 1 calc R
C9A C -0.13548(13) -0.14380(12) 0.03612(4) 0.0292(3) Uani 1 1 d .
H9A H -0.0958 -0.1592 0.0170 0.035 Uiso 1 1 calc R
C10A C -0.13494(12) -0.04851(11) 0.04775(4) 0.0257(3) Uani 1 1 d .
C11A C -0.08285(12) 0.03271(11) 0.02799(4) 0.0252(3) Uani 1 1 d .
H11A H -0.1371 0.0853 0.0253 0.030 Uiso 1 1 calc R
H11B H -0.0666 0.0066 0.0061 0.030 Uiso 1 1 calc R
C12A C 0.02241(11) 0.07902(10) 0.04167(4) 0.0222(3) Uani 1 1 d .
C13A C 0.01202(12) 0.08789(11) 0.07918(4) 0.0236(3) Uani 1 1 d .
H13A H 0.0226 0.0208 0.0882 0.028 Uiso 1 1 calc R
C14A C 0.21665(13) 0.14516(12) 0.14262(4) 0.0279(3) Uani 1 1 d .
H14A H 0.2130 0.2178 0.1408 0.034 Uiso 1 1 calc R
C15A C 0.20030(15) 0.11483(14) 0.17798(4) 0.0350(4) Uani 1 1 d .
H15A H 0.1985 0.0419 0.1783 0.042 Uiso 1 1 calc R
C16A C 0.29955(19) 0.14581(19) 0.19785(5) 0.0542(6) Uani 1 1 d .
H16A H 0.3035 0.2179 0.1984 0.065 Uiso 1 1 calc R
H16B H 0.2909 0.1226 0.2204 0.065 Uiso 1 1 calc R
C17A C 0.40409(18) 0.1058(2) 0.18409(6) 0.0548(6) Uani 1 1 d .
H17A H 0.4022 0.0337 0.1848 0.066 Uiso 1 1 calc R
H17B H 0.4656 0.1281 0.1976 0.066 Uiso 1 1 calc R
C18A C 0.42144(15) 0.13887(14) 0.14943(5) 0.0403(4) Uani 1 1 d .
H18A H 0.4263 0.2117 0.1494 0.048 Uiso 1 1 calc R
C19A C 0.32316(14) 0.10922(13) 0.12875(4) 0.0334(4) Uani 1 1 d .
H19A H 0.3322 0.1358 0.1066 0.040 Uiso 1 1 calc R
H19B H 0.3208 0.0372 0.1271 0.040 Uiso 1 1 calc R
C20A C 0.09155(18) 0.14987(16) 0.19220(5) 0.0447(5) Uani 1 1 d .
H20A H 0.0339 0.1320 0.1762 0.054 Uiso 1 1 calc R
C21A C 0.0853(3) 0.25949(19) 0.19695(7) 0.0707(8) Uani 1 1 d .
H21A H 0.0144 0.2767 0.2060 0.085 Uiso 1 1 calc R
H21B H 0.0949 0.2922 0.1760 0.085 Uiso 1 1 calc R
H21C H 0.1425 0.2803 0.2119 0.085 Uiso 1 1 calc R
C22A C 0.0650(2) 0.0967(2) 0.22375(6) 0.0648(7) Uani 1 1 d .
H22A H -0.0044 0.1204 0.2322 0.078 Uiso 1 1 calc R
H22B H 0.1223 0.1092 0.2397 0.078 Uiso 1 1 calc R
H22C H 0.0601 0.0265 0.2196 0.078 Uiso 1 1 calc R
C23A C 0.52563(16) 0.09864(17) 0.13499(6) 0.0531(5) Uani 1 1 d .
H23A H 0.5872 0.1183 0.1485 0.064 Uiso 1 1 calc R
H23B H 0.5352 0.1244 0.1130 0.064 Uiso 1 1 calc R
H23C H 0.5216 0.0273 0.1342 0.064 Uiso 1 1 calc R
C24A C 0.00805(13) 0.19833(11) -0.01777(4) 0.0255(3) Uani 1 1 d .
C25A C -0.09914(14) 0.19821(12) -0.02787(4) 0.0309(3) Uani 1 1 d .
H25A H -0.1564 0.2019 -0.0125 0.037 Uiso 1 1 calc R
C26A C -0.12140(16) 0.19263(13) -0.06070(5) 0.0381(4) Uani 1 1 d .
H26A H -0.1943 0.1907 -0.0681 0.046 Uiso 1 1 calc R
C27A C -0.03713(19) 0.18981(13) -0.08273(5) 0.0437(4) Uani 1 1 d .
H27A H -0.0527 0.1835 -0.1052 0.052 Uiso 1 1 calc R
C28A C 0.06939(17) 0.19598(14) -0.07266(5) 0.0417(4) Uani 1 1 d .
H28A H 0.1261 0.1975 -0.0882 0.050 Uiso 1 1 calc R
C29A C 0.09358(14) 0.19996(12) -0.03978(4) 0.0328(4) Uani 1 1 d .
H29A H 0.1665 0.2037 -0.0325 0.039 Uiso 1 1 calc R
C30A C 0.17980(13) 0.00064(11) -0.00604(4) 0.0267(3) Uani 1 1 d .
C31A C 0.27760(14) 0.04426(12) -0.01424(5) 0.0321(4) Uani 1 1 d .
H31A H 0.3203 0.0760 0.0018 0.038 Uiso 1 1 calc R
C32A C 0.31174(16) 0.04061(13) -0.04638(5) 0.0393(4) Uani 1 1 d .
H32A H 0.3793 0.0685 -0.0524 0.047 Uiso 1 1 calc R
C33A C 0.24761(16) -0.00349(15) -0.06948(5) 0.0410(4) Uani 1 1 d .
H33A H 0.2707 -0.0044 -0.0915 0.049 Uiso 1 1 calc R
C34A C 0.15011(16) -0.04652(13) -0.06110(5) 0.0376(4) Uani 1 1 d .
H34A H 0.1065 -0.0761 -0.0773 0.045 Uiso 1 1 calc R
C35A C 0.11558(14) -0.04657(12) -0.02890(4) 0.0310(3) Uani 1 1 d .
H35A H 0.0501 -0.0779 -0.0227 0.037 Uiso 1 1 calc R
S1B S 0.25838(3) 0.61606(3) 0.049442(9) 0.02580(8) Uani 1 1 d .
S2B S 0.17640(3) 0.49318(3) 0.104587(9) 0.02534(8) Uani 1 1 d .
F1B F -0.12766(12) 0.90766(10) 0.17803(4) 0.0694(4) Uani 1 1 d .
O1B O 0.44275(9) 0.73069(9) 0.10521(3) 0.0318(3) Uani 1 1 d .
O2B O 0.41949(10) 0.89044(10) 0.09623(3) 0.0397(3) Uani 1 1 d .
O3B O 0.39654(9) 0.64399(9) 0.15156(3) 0.0303(2) Uani 1 1 d .
O4B O 0.29352(10) 0.71477(9) 0.04396(3) 0.0337(3) Uani 1 1 d .
O5B O 0.33785(9) 0.53972(9) 0.05010(3) 0.0345(3) Uani 1 1 d .
O6B O 0.28035(10) 0.46126(9) 0.11594(3) 0.0366(3) Uani 1 1 d .
O7B O 0.12133(10) 0.43997(8) 0.07957(3) 0.0342(3) Uani 1 1 d .
C1B C 0.38043(12) 0.65051(12) 0.11818(4) 0.0274(3) Uani 1 1 d .
H1B H 0.3978 0.5877 0.1070 0.033 Uiso 1 1 calc R
C2B C 0.38070(13) 0.81261(13) 0.10212(4) 0.0298(3) Uani 1 1 d .
C3B C 0.26606(12) 0.78612(11) 0.10807(4) 0.0253(3) Uani 1 1 d .
C4B C 0.18639(13) 0.85033(11) 0.11206(4) 0.0269(3) Uani 1 1 d .
H4B H 0.2001 0.9174 0.1080 0.032 Uiso 1 1 calc R
C5B C 0.07788(13) 0.82002(11) 0.12255(4) 0.0266(3) Uani 1 1 d .
C6B C 0.02145(14) 0.88087(13) 0.14384(5) 0.0346(4) Uani 1 1 d .
H6B H 0.0491 0.9435 0.1492 0.042 Uiso 1 1 calc R
C7B C -0.07469(16) 0.84892(14) 0.15699(5) 0.0422(4) Uani 1 1 d .
C8B C -0.11865(15) 0.75947(14) 0.14946(5) 0.0409(4) Uani 1 1 d .
H8B H -0.1840 0.7381 0.1594 0.049 Uiso 1 1 calc R
C9B C -0.06536(13) 0.70149(12) 0.12710(5) 0.0323(4) Uani 1 1 d .
H9B H -0.0967 0.6409 0.1209 0.039 Uiso 1 1 calc R
C10B C 0.03325(12) 0.72961(11) 0.11334(4) 0.0249(3) Uani 1 1 d .
C11B C 0.07931(12) 0.67170(11) 0.08526(4) 0.0255(3) Uani 1 1 d .
H11C H 0.0859 0.7164 0.0665 0.031 Uiso 1 1 calc R
H11D H 0.0255 0.6212 0.0793 0.031 Uiso 1 1 calc R
C12B C 0.19039(11) 0.62010(11) 0.08979(4) 0.0229(3) Uani 1 1 d .
C13B C 0.26016(12) 0.67840(11) 0.11409(4) 0.0233(3) Uani 1 1 d .
H13B H 0.2256 0.6699 0.1358 0.028 Uiso 1 1 calc R
C14B C 0.50289(12) 0.61156(13) 0.16133(4) 0.0296(3) Uani 1 1 d .
H14B H 0.5582 0.6387 0.1461 0.036 Uiso 1 1 calc R
C15B C 0.52339(14) 0.65169(15) 0.19528(4) 0.0369(4) Uani 1 1 d .
H15B H 0.4673 0.6223 0.2098 0.044 Uiso 1 1 calc R
C16B C 0.63371(16) 0.61387(16) 0.20700(5) 0.0455(5) Uani 1 1 d .
H16C H 0.6916 0.6410 0.1930 0.055 Uiso 1 1 calc R
H16D H 0.6467 0.6369 0.2294 0.055 Uiso 1 1 calc R
C17B C 0.63949(17) 0.50274(17) 0.20626(5) 0.0491(5) Uani 1 1 d .
H17C H 0.7125 0.4816 0.2133 0.059 Uiso 1 1 calc R
H17D H 0.5861 0.4758 0.2218 0.059 Uiso 1 1 calc R
C18B C 0.61675(15) 0.46202(15) 0.17275(5) 0.0409(4) Uani 1 1 d .
H18B H 0.6742 0.4871 0.1578 0.049 Uiso 1 1 calc R
C19B C 0.50771(14) 0.50025(15) 0.16050(5) 0.0383(4) Uani 1 1 d .
H19C H 0.4960 0.4775 0.1380 0.046 Uiso 1 1 calc R
H19D H 0.4488 0.4734 0.1742 0.046 Uiso 1 1 calc R
C20B C 0.50988(15) 0.76288(16) 0.19744(5) 0.0421(4) Uani 1 1 d .
H20B H 0.4347 0.7779 0.1899 0.051 Uiso 1 1 calc R
C21B C 0.58643(19) 0.82120(15) 0.17600(6) 0.0470(5) Uani 1 1 d .
H21D H 0.5724 0.8910 0.1789 0.056 Uiso 1 1 calc R
H21E H 0.5747 0.8033 0.1532 0.056 Uiso 1 1 calc R
H21F H 0.6615 0.8068 0.1821 0.056 Uiso 1 1 calc R
C22B C 0.5177(3) 0.7985(2) 0.23255(6) 0.0698(7) Uani 1 1 d .
H22D H 0.5089 0.8695 0.2331 0.084 Uiso 1 1 calc R
H22E H 0.5888 0.7811 0.2415 0.084 Uiso 1 1 calc R
H22F H 0.4606 0.7678 0.2455 0.084 Uiso 1 1 calc R
C23B C 0.62106(19) 0.35076(17) 0.17173(7) 0.0564(6) Uani 1 1 d .
H23D H 0.6916 0.3285 0.1797 0.068 Uiso 1 1 calc R
H23E H 0.6108 0.3284 0.1494 0.068 Uiso 1 1 calc R
H23F H 0.5635 0.3240 0.1855 0.068 Uiso 1 1 calc R
C24B C 0.15933(13) 0.58781(12) 0.02001(4) 0.0268(3) Uani 1 1 d .
C25B C 0.10337(14) 0.66428(13) 0.00496(4) 0.0335(4) Uani 1 1 d .
H25B H 0.1158 0.7300 0.0112 0.040 Uiso 1 1 calc R
C26B C 0.02986(16) 0.64232(15) -0.01912(5) 0.0417(4) Uani 1 1 d .
H26B H -0.0096 0.6932 -0.0293 0.050 Uiso 1 1 calc R
C27B C 0.01321(17) 0.54646(16) -0.02849(5) 0.0440(5) Uani 1 1 d .
H27B H -0.0375 0.5320 -0.0451 0.053 Uiso 1 1 calc R
C28B C 0.07009(17) 0.47157(14) -0.01372(5) 0.0410(4) Uani 1 1 d .
H28B H 0.0584 0.4061 -0.0204 0.049 Uiso 1 1 calc R
C29B C 0.14385(14) 0.49128(13) 0.01076(4) 0.0324(3) Uani 1 1 d .
H29B H 0.1829 0.4401 0.0210 0.039 Uiso 1 1 calc R
C30B C 0.09048(13) 0.49844(11) 0.13859(4) 0.0264(3) Uani 1 1 d .
C31B C 0.13033(15) 0.53113(12) 0.16848(4) 0.0339(4) Uani 1 1 d .
H31B H 0.2031 0.5530 0.1705 0.041 Uiso 1 1 calc R
C32B C 0.06150(19) 0.53093(14) 0.19492(5) 0.0450(5) Uani 1 1 d .
H32B H 0.0860 0.5552 0.2152 0.054 Uiso 1 1 calc R
C33B C -0.04268(18) 0.49556(15) 0.19195(5) 0.0463(5) Uani 1 1 d .
H33B H -0.0895 0.4962 0.2102 0.056 Uiso 1 1 calc R
C34B C -0.07987(15) 0.45913(14) 0.16263(5) 0.0398(4) Uani 1 1 d .
H34B H -0.1508 0.4326 0.1611 0.048 Uiso 1 1 calc R
C35B C -0.01383(13) 0.46134(12) 0.13560(4) 0.0299(3) Uani 1 1 d .
H35B H -0.0393 0.4379 0.1153 0.036 Uiso 1 1 calc R
O1S O 0.22641(16) 0.66569(13) 0.24330(5) 0.0695(5) Uani 1 1 d .
C1S C 0.2067(3) 0.7655(2) 0.24311(9) 0.0771(8) Uani 1 1 d .
H1SA H 0.2736 0.8011 0.2490 0.092 Uiso 1 1 calc R
H1SB H 0.1501 0.7815 0.2593 0.092 Uiso 1 1 calc R
C2S C 0.1705(4) 0.7958(3) 0.21053(11) 0.1084(14) Uani 1 1 d .
H2SA H 0.1566 0.8662 0.2105 0.130 Uiso 1 1 calc R
H2SB H 0.1038 0.7609 0.2049 0.130 Uiso 1 1 calc R
H2SC H 0.2270 0.7805 0.1946 0.130 Uiso 1 1 calc R
C3S C 0.2632(3) 0.6286(3) 0.27326(9) 0.0963(12) Uani 1 1 d .
H3SA H 0.2065 0.6370 0.2900 0.116 Uiso 1 1 calc R
H3SB H 0.3288 0.6643 0.2803 0.116 Uiso 1 1 calc R
C4S C 0.2882(4) 0.5247(3) 0.26912(14) 0.143(2) Uani 1 1 d .
H4SD H 0.3138 0.4978 0.2898 0.171 Uiso 1 1 calc R
H4SA H 0.3447 0.5172 0.2526 0.171 Uiso 1 1 calc R
H4SB H 0.2227 0.4899 0.2622 0.171 Uiso 1 1 calc R

loop_
_atom_site_aniso_label
_atom_site_aniso_U_11
_atom_site_aniso_U_22
_atom_site_aniso_U_33
_atom_site_aniso_U_23
_atom_site_aniso_U_13
_atom_site_aniso_U_12
S1A 0.02743(17) 0.02002(15) 0.0248(2) 0.00017(13) -0.00207(14) -0.00081(13)
S2A 0.02424(16) 0.02362(17) 0.02582(19) -0.00089(14) -0.00233(13) 0.00346(14)
F1A 0.0576(7) 0.0387(6) 0.0609(8) 0.0016(5) 0.0152(6) -0.0218(5)
O1A 0.0346(6) 0.0252(5) 0.0331(7) -0.0064(5) -0.0053(5) -0.0016(5)
O2A 0.0419(7) 0.0389(7) 0.0572(9) -0.0197(6) 0.0058(6) 0.0040(6)
O3A 0.0319(5) 0.0264(5) 0.0232(6) 0.0023(4) -0.0052(4) -0.0053(4)
O4A 0.0421(6) 0.0236(5) 0.0310(7) -0.0020(4) 0.0022(5) 0.0043(5)
O5A 0.0328(6) 0.0311(6) 0.0358(7) 0.0050(5) -0.0054(5) -0.0077(5)
O6A 0.0280(5) 0.0383(6) 0.0320(7) -0.0054(5) -0.0061(5) 0.0041(5)
O7A 0.0351(6) 0.0246(5) 0.0371(7) 0.0043(5) 0.0003(5) 0.0053(5)
C1A 0.0298(8) 0.0231(7) 0.0224(9) 0.0000(6) -0.0023(6) -0.0010(6)
C2A 0.0360(8) 0.0271(8) 0.0322(10) -0.0053(6) 0.0011(7) -0.0016(7)
C3A 0.0305(8) 0.0261(7) 0.0268(9) -0.0026(6) 0.0028(6) 0.0000(6)
C4A 0.0288(8) 0.0299(8) 0.0342(10) -0.0048(7) 0.0046(6) -0.0017(6)
C5A 0.0235(7) 0.0268(8) 0.0362(10) -0.0014(6) -0.0026(6) -0.0011(6)
C6A 0.0298(8) 0.0372(9) 0.0404(11) -0.0035(7) 0.0041(7) -0.0069(7)
C7A 0.0322(9) 0.0328(9) 0.0467(11) 0.0032(7) 0.0003(7) -0.0120(7)
C8A 0.0372(9) 0.0270(8) 0.0424(11) -0.0020(7) -0.0043(7) -0.0065(7)
C9A 0.0296(8) 0.0292(8) 0.0288(9) -0.0016(6) -0.0049(6) -0.0022(6)
C10A 0.0223(7) 0.0251(7) 0.0297(9) 0.0010(6) -0.0057(6) -0.0029(6)
C11A 0.0248(7) 0.0242(7) 0.0265(9) 0.0001(6) -0.0039(6) -0.0015(6)
C12A 0.0220(7) 0.0194(6) 0.0250(8) 0.0001(5) -0.0015(5) 0.0017(5)
C13A 0.0255(7) 0.0201(7) 0.0251(8) -0.0011(5) -0.0015(6) -0.0018(5)
C14A 0.0345(8) 0.0265(8) 0.0228(9) 0.0004(6) -0.0061(6) -0.0064(6)
C15A 0.0441(10) 0.0374(9) 0.0235(9) 0.0053(7) -0.0051(7) -0.0015(8)
C16A 0.0630(14) 0.0729(15) 0.0265(12) -0.0001(9) -0.0165(9) -0.0082(12)
C17A 0.0463(11) 0.0730(15) 0.0451(13) 0.0108(11) -0.0209(9) -0.0080(11)
C18A 0.0350(9) 0.0389(9) 0.0470(12) 0.0049(8) -0.0109(8) -0.0093(8)
C19A 0.0345(8) 0.0336(8) 0.0320(10) 0.0003(7) -0.0038(7) -0.0062(7)
C20A 0.0557(12) 0.0509(11) 0.0274(11) 0.0037(8) 0.0033(8) 0.0054(9)
C21A 0.100(2) 0.0584(14) 0.0534(17) 0.0021(11) 0.0200(14) 0.0216(14)
C22A 0.0806(17) 0.0732(16) 0.0405(14) 0.0133(11) 0.0196(11) 0.0067(14)
C23A 0.0358(10) 0.0513(12) 0.0722(16) 0.0083(11) -0.0093(10) -0.0036(9)
C24A 0.0330(8) 0.0188(7) 0.0246(9) 0.0016(5) -0.0044(6) 0.0013(6)
C25A 0.0349(9) 0.0254(7) 0.0325(10) 0.0054(6) -0.0046(7) -0.0012(6)
C26A 0.0444(10) 0.0339(9) 0.0360(11) 0.0049(7) -0.0145(8) -0.0003(7)
C27A 0.0685(13) 0.0346(9) 0.0279(10) 0.0012(7) -0.0097(9) 0.0089(9)
C28A 0.0563(12) 0.0370(9) 0.0320(11) 0.0053(7) 0.0082(8) 0.0130(8)
C29A 0.0378(9) 0.0295(8) 0.0313(10) 0.0047(7) 0.0012(7) 0.0062(7)
C30A 0.0290(7) 0.0239(7) 0.0273(8) -0.0024(6) 0.0023(6) 0.0040(6)
C31A 0.0296(8) 0.0296(8) 0.0370(10) -0.0057(7) 0.0013(7) 0.0014(7)
C32A 0.0377(9) 0.0363(9) 0.0439(12) -0.0017(8) 0.0144(8) 0.0018(7)
C33A 0.0500(10) 0.0406(9) 0.0324(10) -0.0056(8) 0.0104(8) 0.0087(9)
C34A 0.0441(10) 0.0343(9) 0.0345(10) -0.0094(7) -0.0010(7) 0.0080(7)
C35A 0.0308(8) 0.0284(8) 0.0336(10) -0.0063(6) -0.0010(6) 0.0020(6)
S1B 0.02403(16) 0.03085(19) 0.0225(2) 0.00002(14) 0.00198(13) -0.00044(14)
S2B 0.02766(17) 0.02281(16) 0.0256(2) 0.00073(14) 0.00349(13) 0.00118(14)
F1B 0.0620(8) 0.0611(8) 0.0850(11) -0.0303(7) 0.0384(8) 0.0006(7)
O1B 0.0225(5) 0.0409(6) 0.0320(7) 0.0065(5) 0.0026(4) -0.0023(5)
O2B 0.0360(6) 0.0410(7) 0.0420(8) 0.0071(5) 0.0042(5) -0.0126(6)
O3B 0.0228(5) 0.0439(7) 0.0242(6) 0.0033(5) -0.0030(4) 0.0018(5)
O4B 0.0357(6) 0.0387(6) 0.0268(7) 0.0006(5) 0.0028(5) -0.0082(5)
O5B 0.0296(6) 0.0450(7) 0.0287(7) -0.0020(5) 0.0030(5) 0.0075(5)
O6B 0.0333(6) 0.0333(6) 0.0432(8) 0.0076(5) 0.0051(5) 0.0076(5)
O7B 0.0457(7) 0.0291(6) 0.0279(7) -0.0044(5) 0.0060(5) -0.0072(5)
C1B 0.0229(7) 0.0343(8) 0.0250(9) 0.0026(6) -0.0018(6) -0.0006(6)
C2B 0.0283(8) 0.0383(9) 0.0228(9) 0.0011(6) -0.0008(6) -0.0058(7)
C3B 0.0266(7) 0.0281(8) 0.0211(8) 0.0013(6) -0.0007(6) -0.0045(6)
C4B 0.0314(8) 0.0240(7) 0.0254(9) 0.0025(6) -0.0019(6) -0.0035(6)
C5B 0.0285(8) 0.0245(7) 0.0267(9) 0.0029(6) 0.0004(6) 0.0029(6)
C6B 0.0348(9) 0.0294(8) 0.0397(11) -0.0034(7) 0.0032(7) 0.0031(7)
C7B 0.0404(10) 0.0398(10) 0.0465(12) -0.0078(8) 0.0130(8) 0.0092(8)
C8B 0.0322(9) 0.0376(9) 0.0530(13) 0.0046(8) 0.0160(8) 0.0019(7)
C9B 0.0266(8) 0.0270(7) 0.0434(11) 0.0020(7) 0.0043(7) 0.0021(6)
C10B 0.0227(7) 0.0243(7) 0.0278(9) 0.0032(6) -0.0010(6) 0.0036(6)
C11B 0.0228(7) 0.0258(7) 0.0280(9) -0.0007(6) -0.0028(6) 0.0007(6)
C12B 0.0214(6) 0.0227(7) 0.0246(8) 0.0013(6) 0.0015(5) -0.0006(6)
C13B 0.0213(7) 0.0260(7) 0.0226(8) 0.0015(6) -0.0010(5) -0.0005(6)
C14B 0.0204(7) 0.0415(9) 0.0270(9) 0.0046(7) -0.0034(6) -0.0019(6)
C15B 0.0311(9) 0.0528(11) 0.0267(10) 0.0052(7) -0.0017(7) -0.0064(8)
C16B 0.0420(10) 0.0577(12) 0.0367(11) 0.0099(9) -0.0171(8) -0.0079(9)
C17B 0.0400(10) 0.0592(12) 0.0481(13) 0.0228(10) -0.0171(8) -0.0079(10)
C18B 0.0301(9) 0.0452(10) 0.0474(12) 0.0155(8) -0.0067(7) -0.0013(8)
C19B 0.0294(8) 0.0445(10) 0.0410(11) 0.0065(8) -0.0087(7) 0.0000(8)
C20B 0.0343(9) 0.0573(12) 0.0348(11) -0.0096(8) -0.0010(7) 0.0004(8)
C21B 0.0529(12) 0.0421(10) 0.0459(13) -0.0056(8) 0.0006(9) -0.0025(9)
C22B 0.0828(18) 0.0843(19) 0.0423(15) -0.0231(13) 0.0056(12) -0.0088(15)
C23B 0.0487(12) 0.0493(12) 0.0711(17) 0.0141(11) -0.0122(11) 0.0044(10)
C24B 0.0289(7) 0.0322(8) 0.0195(8) 0.0000(6) 0.0009(6) -0.0002(6)
C25B 0.0386(9) 0.0323(8) 0.0297(10) 0.0041(7) -0.0005(7) 0.0002(7)
C26B 0.0465(10) 0.0451(10) 0.0336(11) 0.0089(8) -0.0088(8) 0.0036(9)
C27B 0.0480(11) 0.0529(11) 0.0312(11) 0.0056(8) -0.0123(8) -0.0120(9)
C28B 0.0549(11) 0.0368(9) 0.0312(11) -0.0002(7) -0.0039(8) -0.0114(8)
C29B 0.0412(9) 0.0318(8) 0.0243(9) 0.0004(6) 0.0009(7) 0.0003(7)
C30B 0.0302(7) 0.0233(7) 0.0257(8) 0.0012(6) 0.0031(6) -0.0008(6)
C31B 0.0401(9) 0.0315(8) 0.0302(10) -0.0002(6) -0.0006(7) -0.0076(7)
C32B 0.0648(13) 0.0433(10) 0.0270(11) -0.0046(7) 0.0087(9) -0.0115(9)
C33B 0.0570(11) 0.0419(10) 0.0400(11) -0.0040(8) 0.0201(9) -0.0029(10)
C34B 0.0336(9) 0.0355(9) 0.0504(12) 0.0025(8) 0.0117(8) -0.0018(7)
C35B 0.0296(8) 0.0265(7) 0.0335(10) 0.0014(6) 0.0014(7) 0.0016(6)
O1S 0.0751(12) 0.0610(10) 0.0725(13) 0.0152(9) -0.0253(9) -0.0019(9)
C1S 0.0725(17) 0.0635(16) 0.095(2) -0.0086(15) -0.0071(16) -0.0053(14)
C2S 0.119(3) 0.075(2) 0.131(4) 0.034(2) -0.041(3) 0.008(2)
C3S 0.0696(18) 0.126(3) 0.093(3) 0.048(2) -0.0289(17) -0.017(2)
C4S 0.106(3) 0.128(4) 0.194(5) 0.111(4) -0.005(3) 0.008(3)

loop_
_atom_type_symbol
_atom_type_description
_atom_type_scat_dispersion_real
_atom_type_scat_dispersion_imag
_atom_type_scat_source
C C 0.0181 0.0091 'International Tables Vol C Tables 4.2.6.8 and 6.1.1.4'
H H 0.0000 0.0000 'International Tables Vol C Tables 4.2.6.8 and 6.1.1.4'
O O 0.0492 0.0322 'International Tables Vol C Tables 4.2.6.8 and 6.1.1.4'
F F 0.0727 0.0534 'International Tables Vol C Tables 4.2.6.8 and 6.1.1.4'
S S 0.3331 0.5567 'International Tables Vol C Tables 4.2.6.8 and 6.1.1.4'

loop_
_geom_angle_atom_site_label_1
_geom_angle_atom_site_label_2
_geom_angle_atom_site_label_3
_geom_angle
O5A S1A O4A 119.77(7)
O5A S1A C24A 108.30(8)
O4A S1A C24A 107.52(7)
O5A S1A C12A 108.15(7)
O4A S1A C12A 103.67(7)
C24A S1A C12A 109.04(7)
O6A S2A O7A 119.30(7)
O6A S2A C30A 108.74(8)
O7A S2A C30A 107.54(8)
O6A S2A C12A 107.13(7)
O7A S2A C12A 103.88(7)
C30A S2A C12A 109.98(7)
C2A O1A C1A 111.87(12)
C1A O3A C14A 116.17(12)
O3A C1A O1A 109.75(13)
O3A C1A C13A 106.48(12)
O1A C1A C13A 106.32(12)
O2A C2A O1A 122.92(15)
O2A C2A C3A 128.42(16)
O1A C2A C3A 108.66(14)
C4A C3A C2A 123.94(15)
C4A C3A C13A 126.85(14)
C2A C3A C13A 108.55(13)
C3A C4A C5A 121.47(15)
C6A C5A C10A 120.41(15)
C6A C5A C4A 119.00(16)
C10A C5A C4A 120.47(14)
C7A C6A C5A 118.65(17)
F1A C7A C6A 118.09(18)
F1A C7A C8A 119.22(16)
C6A C7A C8A 122.68(16)
C7A C8A C9A 118.38(16)
C10A C9A C8A 121.08(17)
C9A C10A C5A 118.74(15)
C9A C10A C11A 120.28(15)
C5A C10A C11A 120.47(14)
C10A C11A C12A 117.27(13)
C11A C12A C13A 108.91(12)
C11A C12A S2A 111.54(10)
C13A C12A S2A 104.71(10)
C11A C12A S1A 108.69(10)
C13A C12A S1A 108.99(10)
S2A C12A S1A 113.83(8)
C3A C13A C1A 101.89(12)
C3A C13A C12A 114.20(13)
C1A C13A C12A 120.20(13)
O3A C14A C19A 108.76(13)
O3A C14A C15A 106.55(13)
C19A C14A C15A 112.68(14)
C14A C15A C16A 109.18(16)
C14A C15A C20A 113.12(15)
C16A C15A C20A 113.95(17)
C17A C16A C15A 112.38(18)
C16A C17A C18A 111.48(18)
C17A C18A C23A 112.37(18)
C17A C18A C19A 109.44(16)
C23A C18A C19A 110.72(17)
C14A C19A C18A 112.89(15)
C21A C20A C22A 110.6(2)
C21A C20A C15A 113.7(2)
C22A C20A C15A 111.24(18)
C25A C24A C29A 121.83(16)
C25A C24A S1A 119.68(13)
C29A C24A S1A 118.40(13)
C26A C25A C24A 118.91(17)
C27A C26A C25A 119.71(18)
C28A C27A C26A 121.14(18)
C27A C28A C29A 120.02(19)
C28A C29A C24A 118.20(17)
C31A C30A C35A 122.03(16)
C31A C30A S2A 118.35(13)
C35A C30A S2A 119.48(13)
C30A C31A C32A 118.66(17)
C33A C32A C31A 120.01(17)
C32A C33A C34A 120.92(18)
C33A C34A C35A 120.24(17)
C30A C35A C34A 118.09(16)
O5B S1B O4B 118.90(7)
O5B S1B C24B 109.03(8)
O4B S1B C24B 107.87(8)
O5B S1B C12B 108.22(7)
O4B S1B C12B 104.35(7)
C24B S1B C12B 107.96(7)
O6B S2B O7B 120.21(8)
O6B S2B C30B 106.95(8)
O7B S2B C30B 107.96(7)
O6B S2B C12B 108.11(7)
O7B S2B C12B 106.57(7)
C30B S2B C12B 106.27(7)
C2B O1B C1B 111.23(11)
C1B O3B C14B 115.17(12)
O3B C1B O1B 109.80(13)
O3B C1B C13B 105.14(13)
O1B C1B C13B 106.45(12)
O2B C2B O1B 121.95(15)
O2B C2B C3B 129.46(16)
O1B C2B C3B 108.57(13)
C4B C3B C2B 124.35(14)
C4B C3B C13B 126.56(14)
C2B C3B C13B 108.39(13)
C3B C4B C5B 121.57(14)
C6B C5B C10B 120.00(15)
C6B C5B C4B 118.09(15)
C10B C5B C4B 121.79(14)
C7B C6B C5B 119.16(16)
F1B C7B C6B 118.68(18)
F1B C7B C8B 119.01(17)
C6B C7B C8B 122.31(17)
C7B C8B C9B 118.35(17)
C8B C9B C10B 121.74(16)
C9B C10B C5B 118.30(15)
C9B C10B C11B 119.52(14)
C5B C10B C11B 121.37(14)
C10B C11B C12B 118.56(13)
C13B C12B C11B 109.52(12)
C13B C12B S2B 108.94(10)
C11B C12B S2B 112.65(10)
C13B C12B S1B 110.10(10)
C11B C12B S1B 107.67(11)
S2B C12B S1B 107.94(8)
C3B C13B C1B 102.45(12)
C3B C13B C12B 115.44(13)
C1B C13B C12B 118.64(13)
O3B C14B C15B 107.22(14)
O3B C14B C19B 109.69(13)
C15B C14B C19B 111.99(15)
C14B C15B C16B 108.31(16)
C14B C15B C20B 113.15(16)
C16B C15B C20B 114.41(16)
C17B C16B C15B 111.87(16)
C18B C17B C16B 112.18(16)
C17B C18B C23B 112.73(18)
C17B C18B C19B 109.72(18)
C23B C18B C19B 111.34(17)
C14B C19B C18B 111.66(15)
C21B C20B C22B 110.03(19)
C21B C20B C15B 114.88(16)
C22B C20B C15B 111.4(2)
C29B C24B C25B 121.56(16)
C29B C24B S1B 119.50(13)
C25B C24B S1B 118.80(13)
C26B C25B C24B 118.69(17)
C25B C26B C27B 120.40(18)
C28B C27B C26B 120.38(18)
C27B C28B C29B 120.57(18)
C28B C29B C24B 118.40(16)
C35B C30B C31B 121.37(15)
C35B C30B S2B 118.20(12)
C31B C30B S2B 120.19(13)
C32B C31B C30B 118.53(17)
C33B C32B C31B 120.22(18)
C32B C33B C34B 120.86(18)
C35B C34B C33B 120.03(18)
C34B C35B C30B 118.88(17)
C1S O1S C3S 114.6(3)
O1S C1S C2S 109.6(3)
O1S C3S C4S 108.4(4)

loop_
_geom_bond_atom_site_label_1
_geom_bond_atom_site_label_2
_geom_bond_distance
S1A O5A 1.4342(12)
S1A O4A 1.4349(12)
S1A C24A 1.7654(16)
S1A C12A 1.8588(15)
S2A O6A 1.4298(12)
S2A O7A 1.4366(12)
S2A C30A 1.7666(16)
S2A C12A 1.8534(15)
F1A C7A 1.356(2)
O1A C2A 1.355(2)
O1A C1A 1.4509(19)
O2A C2A 1.201(2)
O3A C1A 1.3881(18)
O3A C14A 1.4554(18)
C1A C13A 1.549(2)
C2A C3A 1.479(2)
C3A C4A 1.334(2)
C3A C13A 1.504(2)
C4A C5A 1.465(2)
C5A C6A 1.395(2)
C5A C10A 1.405(2)
C6A C7A 1.372(3)
C7A C8A 1.377(3)
C8A C9A 1.392(2)
C9A C10A 1.392(2)
C10A C11A 1.522(2)
C11A C12A 1.5518(19)
C12A C13A 1.556(2)
C14A C19A 1.516(2)
C14A C15A 1.529(2)
C15A C16A 1.533(3)
C15A C20A 1.541(3)
C16A C17A 1.512(4)
C17A C18A 1.514(3)
C18A C23A 1.520(3)
C18A C19A 1.537(2)
C20A C21A 1.518(3)
C20A C22A 1.527(3)
C24A C25A 1.387(2)
C24A C29A 1.392(2)
C25A C26A 1.383(3)
C26A C27A 1.381(3)
C27A C28A 1.381(3)
C28A C29A 1.389(3)
C30A C31A 1.389(2)
C30A C35A 1.391(2)
C31A C32A 1.391(3)
C32A C33A 1.378(3)
C33A C34A 1.384(3)
C34A C35A 1.394(3)
S1B O5B 1.4344(12)
S1B O4B 1.4390(12)
S1B C24B 1.7651(16)
S1B C12B 1.8636(16)
S2B O6B 1.4337(13)
S2B O7B 1.4343(13)
S2B C30B 1.7590(16)
S2B C12B 1.8521(15)
F1B C7B 1.352(2)
O1B C2B 1.365(2)
O1B C1B 1.4442(19)
O2B C2B 1.194(2)
O3B C1B 1.393(2)
O3B C14B 1.4428(18)
C1B C13B 1.542(2)
C2B C3B 1.481(2)
C3B C4B 1.330(2)
C3B C13B 1.499(2)
C4B C5B 1.467(2)
C5B C6B 1.397(2)
C5B C10B 1.408(2)
C6B C7B 1.376(3)
C7B C8B 1.376(3)
C8B C9B 1.383(3)
C9B C10B 1.397(2)
C10B C11B 1.514(2)
C11B C12B 1.554(2)
C12B C13B 1.544(2)
C14B C15B 1.525(2)
C14B C19B 1.528(3)
C15B C16B 1.535(3)
C15B C20B 1.536(3)
C16B C17B 1.526(3)
C17B C18B 1.516(3)
C18B C23B 1.527(3)
C18B C19B 1.530(2)
C20B C21B 1.521(3)
C20B C22B 1.531(3)
C24B C29B 1.391(2)
C24B C25B 1.400(2)
C25B C26B 1.378(3)
C26B C27B 1.385(3)
C27B C28B 1.385(3)
C28B C29B 1.386(3)
C30B C35B 1.389(2)
C30B C31B 1.400(2)
C31B C32B 1.382(3)
C32B C33B 1.379(3)
C33B C34B 1.386(3)
C34B C35B 1.381(3)
O1S C1S 1.390(3)
O1S C3S 1.410(3)
C1S C2S 1.475(5)
C3S C4S 1.467(6)

loop_
_geom_torsion_atom_site_label_1
_geom_torsion_atom_site_label_2
_geom_torsion_atom_site_label_3
_geom_torsion_atom_site_label_4
_geom_torsion
C14A O3A C1A O1A -75.52(16)
C14A O3A C1A C13A 169.81(13)
C2A O1A C1A O3A -101.72(15)
C2A O1A C1A C13A 13.05(18)
C1A O1A C2A O2A 175.84(18)
C1A O1A C2A C3A -3.83(19)
O2A C2A C3A C4A -15.8(3)
O1A C2A C3A C4A 163.88(17)
O2A C2A C3A C13A 173.0(2)
O1A C2A C3A C13A -7.34(19)
C2A C3A C4A C5A -174.85(17)
C13A C3A C4A C5A -5.3(3)
C3A C4A C5A C6A 140.38(18)
C3A C4A C5A C10A -35.7(3)
C10A C5A C6A C7A 2.6(3)
C4A C5A C6A C7A -173.44(17)
C5A C6A C7A F1A 177.13(16)
C5A C6A C7A C8A -2.0(3)
F1A C7A C8A C9A -179.16(16)
C6A C7A C8A C9A -0.1(3)
C7A C8A C9A C10A 1.5(3)
C8A C9A C10A C5A -0.8(2)
C8A C9A C10A C11A -172.63(15)
C6A C5A C10A C9A -1.3(2)
C4A C5A C10A C9A 174.73(15)
C6A C5A C10A C11A 170.53(15)
C4A C5A C10A C11A -13.4(2)
C9A C10A C11A C12A -111.58(17)
C5A C10A C11A C12A 76.73(18)
C10A C11A C12A C13A -38.52(17)
C10A C11A C12A S2A 76.56(16)
C10A C11A C12A S1A -157.14(12)
O6A S2A C12A C11A -168.19(11)
O7A S2A C12A C11A -41.05(13)
C30A S2A C12A C11A 73.79(12)
O6A S2A C12A C13A -50.55(11)
O7A S2A C12A C13A 76.58(11)
C30A S2A C12A C13A -168.57(9)
O6A S2A C12A S1A 68.38(10)
O7A S2A C12A S1A -164.48(8)
C30A S2A C12A S1A -49.64(10)
O5A S1A C12A C11A -160.89(10)
O4A S1A C12A C11A 70.98(12)
C24A S1A C12A C11A -43.33(12)
O5A S1A C12A C13A 80.54(11)
O4A S1A C12A C13A -47.59(11)
C24A S1A C12A C13A -161.90(10)
O5A S1A C12A S2A -35.93(10)
O4A S1A C12A S2A -164.06(8)
C24A S1A C12A S2A 81.63(10)
C4A C3A C13A C1A -156.63(17)
C2A C3A C13A C1A 14.27(17)
C4A C3A C13A C12A 72.2(2)
C2A C3A C13A C12A -116.90(15)
O3A C1A C13A C3A 100.81(14)
O1A C1A C13A C3A -16.17(16)
O3A C1A C13A C12A -131.80(14)
O1A C1A C13A C12A 111.22(15)
C11A C12A C13A C3A -41.71(16)
S2A C12A C13A C3A -161.13(10)
S1A C12A C13A C3A 76.72(13)
C11A C12A C13A C1A -163.24(13)
S2A C12A C13A C1A 77.34(14)
S1A C12A C13A C1A -44.81(16)
C1A O3A C14A C19A -92.83(16)
C1A O3A C14A C15A 145.45(14)
O3A C14A C15A C16A 171.93(15)
C19A C14A C15A C16A 52.7(2)
O3A C14A C15A C20A -60.05(19)
C19A C14A C15A C20A -179.25(15)
C14A C15A C16A C17A -55.3(2)
C20A C15A C16A C17A 177.11(18)
C15A C16A C17A C18A 58.6(3)
C16A C17A C18A C23A -179.41(18)
C16A C17A C18A C19A -56.0(2)
O3A C14A C19A C18A -171.65(14)
C15A C14A C19A C18A -53.75(19)
C17A C18A C19A C14A 54.0(2)
C23A C18A C19A C14A 178.40(16)
C14A C15A C20A C21A -69.3(2)
C16A C15A C20A C21A 56.2(3)
C14A C15A C20A C22A 165.03(19)
C16A C15A C20A C22A -69.5(2)
O5A S1A C24A C25A -162.76(13)
O4A S1A C24A C25A -32.01(15)
C12A S1A C24A C25A 79.77(14)
O5A S1A C24A C29A 13.96(15)
O4A S1A C24A C29A 144.71(13)
C12A S1A C24A C29A -103.51(13)
C29A C24A C25A C26A 4.6(2)
S1A C24A C25A C26A -178.77(12)
C24A C25A C26A C27A -1.6(3)
C25A C26A C27A C28A -2.3(3)
C26A C27A C28A C29A 3.4(3)
C27A C28A C29A C24A -0.5(3)
C25A C24A C29A C28A -3.5(2)
S1A C24A C29A C28A 179.81(13)
O6A S2A C30A C31A -5.43(15)
O7A S2A C30A C31A -135.91(13)
C12A S2A C30A C31A 111.59(13)
O6A S2A C30A C35A 170.43(13)
O7A S2A C30A C35A 39.94(15)
C12A S2A C30A C35A -72.55(14)
C35A C30A C31A C32A 0.2(2)
S2A C30A C31A C32A 175.95(13)
C30A C31A C32A C33A 1.6(3)
C31A C32A C33A C34A -1.5(3)
C32A C33A C34A C35A -0.5(3)
C31A C30A C35A C34A -2.1(2)
S2A C30A C35A C34A -177.84(13)
C33A C34A C35A C30A 2.3(3)
C14B O3B C1B O1B -70.07(16)
C14B O3B C1B C13B 175.77(13)
C2B O1B C1B O3B -96.69(15)
C2B O1B C1B C13B 16.62(18)
C1B O1B C2B O2B 169.22(16)
C1B O1B C2B C3B -9.31(18)
O2B C2B C3B C4B -9.5(3)
O1B C2B C3B C4B 168.89(15)
O2B C2B C3B C13B 179.58(18)
O1B C2B C3B C13B -2.04(18)
C2B C3B C4B C5B -170.96(16)
C13B C3B C4B C5B -1.7(3)
C3B C4B C5B C6B 142.34(17)
C3B C4B C5B C10B -33.7(2)
C10B C5B C6B C7B 3.6(3)
C4B C5B C6B C7B -172.45(17)
C5B C6B C7B F1B 178.82(18)
C5B C6B C7B C8B -1.2(3)
F1B C7B C8B C9B 177.9(2)
C6B C7B C8B C9B -2.0(3)
C7B C8B C9B C10B 2.9(3)
C8B C9B C10B C5B -0.6(3)
C8B C9B C10B C11B -170.41(17)
C6B C5B C10B C9B -2.7(2)
C4B C5B C10B C9B 173.20(15)
C6B C5B C10B C11B 166.91(15)
C4B C5B C10B C11B -17.2(2)
C9B C10B C11B C12B -117.97(16)
C5B C10B C11B C12B 72.51(19)
C10B C11B C12B C13B -29.87(18)
C10B C11B C12B S2B 91.53(14)
C10B C11B C12B S1B -149.58(12)
O6B S2B C12B C13B -43.37(12)
O7B S2B C12B C13B -173.89(10)
C30B S2B C12B C13B 71.15(11)
O6B S2B C12B C11B -165.10(11)
O7B S2B C12B C11B 64.38(12)
C30B S2B C12B C11B -50.58(13)
O6B S2B C12B S1B 76.16(9)
O7B S2B C12B S1B -54.35(9)
C30B S2B C12B S1B -169.32(7)
O5B S1B C12B C13B 82.07(11)
O4B S1B C12B C13B -45.47(12)
C24B S1B C12B C13B -160.05(10)
O5B S1B C12B C11B -158.59(10)
O4B S1B C12B C11B 73.87(11)
C24B S1B C12B C11B -40.72(12)
O5B S1B C12B S2B -36.73(10)
O4B S1B C12B S2B -164.27(7)
C24B S1B C12B S2B 81.15(9)
C4B C3B C13B C1B -159.31(16)
C2B C3B C13B C1B 11.35(17)
C4B C3B C13B C12B 70.3(2)
C2B C3B C13B C12B -119.08(14)
O3B C1B C13B C3B 99.99(14)
O1B C1B C13B C3B -16.49(16)
O3B C1B C13B C12B -131.57(14)
O1B C1B C13B C12B 111.96(15)
C11B C12B C13B C3B -48.05(17)
S2B C12B C13B C3B -171.66(11)
S1B C12B C13B C3B 70.16(14)
C11B C12B C13B C1B -170.17(13)
S2B C12B C13B C1B 66.22(15)
S1B C12B C13B C1B -51.97(16)
C1B O3B C14B C15B 154.63(14)
C1B O3B C14B C19B -83.55(17)
O3B C14B C15B C16B 177.12(14)
C19B C14B C15B C16B 56.75(19)
O3B C14B C15B C20B -54.93(18)
C19B C14B C15B C20B -175.30(14)
C14B C15B C16B C17B -56.4(2)
C20B C15B C16B C17B 176.41(17)
C15B C16B C17B C18B 57.1(2)
C16B C17B C18B C23B -179.38(18)
C16B C17B C18B C19B -54.7(2)
O3B C14B C19B C18B -176.38(15)
C15B C14B C19B C18B -57.5(2)
C17B C18B C19B C14B 54.7(2)
C23B C18B C19B C14B -179.80(18)
C14B C15B C20B C21B -60.9(2)
C16B C15B C20B C21B 63.8(2)
C14B C15B C20B C22B 173.19(18)
C16B C15B C20B C22B -62.1(2)
O5B S1B C24B C29B 23.23(16)
O4B S1B C24B C29B 153.65(13)
C12B S1B C24B C29B -94.12(14)
O5B S1B C24B C25B -152.46(14)
O4B S1B C24B C25B -22.04(16)
C12B S1B C24B C25B 90.19(15)
C29B C24B C25B C26B 1.3(3)
S1B C24B C25B C26B 176.90(14)
C24B C25B C26B C27B -1.0(3)
C25B C26B C27B C28B 0.1(3)
C26B C27B C28B C29B 0.4(3)
C27B C28B C29B C24B -0.1(3)
C25B C24B C29B C28B -0.7(3)
S1B C24B C29B C28B -176.31(14)
O6B S2B C30B C35B -136.18(13)
O7B S2B C30B C35B -5.50(15)
C12B S2B C30B C35B 108.51(13)
O6B S2B C30B C31B 38.16(15)
O7B S2B C30B C31B 168.84(13)
C12B S2B C30B C31B -77.15(15)
C35B C30B C31B C32B -3.5(3)
S2B C30B C31B C32B -177.70(14)
C30B C31B C32B C33B 2.5(3)
C31B C32B C33B C34B 0.5(3)
C32B C33B C34B C35B -2.5(3)
C33B C34B C35B C30B 1.5(3)
C31B C30B C35B C34B 1.6(2)
S2B C30B C35B C34B 175.83(13)
C3S O1S C1S C2S 179.1(3)
C1S O1S C3S C4S -175.8(3)
